data_4125549
loop_
_publ_author_name
'Travieso-Puente, Raquel'
'Budzak, Simon'
'Chen, Juan'
'Stacko, Peter'
'Jastrzebski, Johann T. B. H.'
'Jacquemin, Denis'
'Otten, Edwin'

_publ_section_title
;
 Arylazoindazole Photoswitches: Facile Synthesis and Functionalization via
 SNAr Substitution.
;
_journal_name_full 'Journal of the American Chemical Society'
_journal_paper_doi 10.1021/jacs.6b12585
_journal_year 2017
_chemical_formula_sum 'C25 H19 F4 N4'
_chemical_formula_weight 451.44
_space_group_crystal_system monoclinic
_space_group_IT_number 14
_space_group_name_Hall '-P 2ybc'
_space_group_name_H-M_alt 'P 1 21/c 1'
_symmetry_space_group_name_Hall '-P 2ybc'
_symmetry_space_group_name_H-M 'P 1 21/c 1'
_atom_sites_solution_hydrogens geom
_audit_creation_method SHELXL-2014/7
_cell_angle_alpha 90
_cell_angle_beta 103.073(2)
_cell_angle_gamma 90
_cell_formula_units_Z 4
_cell_length_a 6.7441(4)
_cell_length_b 23.0301(13)
_cell_length_c 14.3273(9)
_cell_measurement_reflns_used 9977
_cell_measurement_temperature 100(2)
_cell_measurement_theta_max 74.59
_cell_measurement_theta_min 6.34
_cell_volume 2167.6(2)
_computing_structure_refinement 'SHELXL-2014/7 (Sheldrick, 2014)'
_computing_structure_solution 'SHELXT (Sheldrick 2015)'
_diffrn_ambient_temperature 100(2)
_diffrn_measured_fraction_theta_full 0.993
_diffrn_measured_fraction_theta_max 0.991
_diffrn_measurement_device_type 'Bruker APEX-II CCD'
_diffrn_measurement_method '\f and \w scans'
_diffrn_radiation_type CuK\a
_diffrn_radiation_wavelength 1.54178
_diffrn_reflns_av_R_equivalents 0.0994
_diffrn_reflns_av_unetI/netI 0.0473
_diffrn_reflns_Laue_measured_fraction_full 0.993
_diffrn_reflns_Laue_measured_fraction_max 0.991
_diffrn_reflns_limit_h_max 8
_diffrn_reflns_limit_h_min -8
_diffrn_reflns_limit_k_max 28
_diffrn_reflns_limit_k_min -28
_diffrn_reflns_limit_l_max 17
_diffrn_reflns_limit_l_min -17
_diffrn_reflns_number 24720
_diffrn_reflns_point_group_measured_fraction_full 0.993
_diffrn_reflns_point_group_measured_fraction_max 0.991
_diffrn_reflns_theta_full 67.679
_diffrn_reflns_theta_max 74.722
_diffrn_reflns_theta_min 6.343
_exptl_absorpt_coefficient_mu 0.912
_exptl_absorpt_correction_T_max 0.7538
_exptl_absorpt_correction_T_min 0.6661
_exptl_absorpt_correction_type multi-scan
_exptl_absorpt_process_details SADABS
_exptl_crystal_colour orange
_exptl_crystal_density_diffrn 1.383
_exptl_crystal_description needle
_exptl_crystal_F_000 932
_exptl_crystal_size_max 0.12
_exptl_crystal_size_mid 0.07
_exptl_crystal_size_min 0.03
_refine_diff_density_max 0.246
_refine_diff_density_min -0.196
_refine_diff_density_rms 0.043
_refine_ls_extinction_method none
_refine_ls_goodness_of_fit_ref 1.076
_refine_ls_hydrogen_treatment constr
_refine_ls_matrix_type full
_refine_ls_number_parameters 301
_refine_ls_number_reflns 4404
_refine_ls_number_restraints 0
_refine_ls_restrained_S_all 1.076
_refine_ls_R_factor_all 0.0639
_refine_ls_R_factor_gt 0.0463
_refine_ls_shift/su_max 0.001
_refine_ls_shift/su_mean 0.000
_refine_ls_structure_factor_coef Fsqd
_refine_ls_weighting_details 'w=1/[\s^2^(Fo^2^)+(0.0353P)^2^+1.1040P] where P=(Fo^2^+2Fc^2^)/3'
_refine_ls_weighting_scheme calc
_refine_ls_wR_factor_gt 0.0996
_refine_ls_wR_factor_ref 0.1059
_reflns_Friedel_coverage 0.000
_reflns_number_gt 3725
_reflns_number_total 4404
_reflns_threshold_expression 'I > 2\s(I)'
_cod_data_source_file ja6b12585_si_001.cif
_cod_data_source_block cu_molan416_0m_a
_cod_database_code 4125549
_shelx_shelxl_version_number 2014/7
_shelx_space_group_comment
;
The symmetry employed for this shelxl refinement is uniquely defined
by the following loop, which should always be used as a source of
symmetry information in preference to the above space-group names.
They are only intended as comments.
;

loop_
_space_group_symop_operation_xyz
'x, y, z'
'-x, y+1/2, -z+1/2'
'-x, -y, -z'
'x, -y-1/2, z-1/2'

loop_
_atom_site_label
_atom_site_type_symbol
_atom_site_fract_x
_atom_site_fract_y
_atom_site_fract_z
_atom_site_U_iso_or_equiv
_atom_site_adp_type
_atom_site_occupancy
_atom_site_site_symmetry_order
_atom_site_calc_flag
_atom_site_refinement_flags_posn
_atom_site_refinement_flags_adp
F1 F 0.38735(13) 0.81335(4) 0.63996(7) 0.0316(2) Uani 1 1 d . .
F2 F 0.76644(14) 0.82770(5) 0.74167(8) 0.0376(3) Uani 1 1 d . .
F3 F 1.01892(13) 0.73774(5) 0.79423(7) 0.0357(3) Uani 1 1 d . .
F4 F 0.89618(12) 0.62722(4) 0.74908(7) 0.0301(2) Uani 1 1 d . .
N1 N 0.46837(17) 0.61295(6) 0.63276(9) 0.0232(3) Uani 1 1 d . .
N2 N 0.27587(17) 0.62466(6) 0.58351(10) 0.0250(3) Uani 1 1 d . .
N3 N 0.05931(18) 0.70195(6) 0.53872(10) 0.0245(3) Uani 1 1 d . .
N4 N 0.03721(18) 0.75539(6) 0.54543(10) 0.0247(3) Uani 1 1 d . .
C1 C 0.5396(2) 0.55408(7) 0.64280(11) 0.0220(3) Uani 1 1 d . .
C2 C 0.6848(2) 0.53625(7) 0.59293(11) 0.0238(3) Uani 1 1 d . .
C3 C 0.7538(2) 0.47947(8) 0.60571(12) 0.0267(4) Uani 1 1 d . .
H3 H 0.8544 0.4667 0.5734 0.032 Uiso 1 1 calc R U
C4 C 0.6809(2) 0.44064(8) 0.66401(12) 0.0277(4) Uani 1 1 d . .
C5 C 0.5312(2) 0.45967(8) 0.70962(12) 0.0268(4) Uani 1 1 d . .
H5 H 0.4770 0.4331 0.7481 0.032 Uiso 1 1 calc R U
C6 C 0.4587(2) 0.51630(7) 0.70069(11) 0.0245(3) Uani 1 1 d . .
C7 C 0.2520(2) 0.68133(7) 0.58595(11) 0.0223(3) Uani 1 1 d . .
C8 C 0.4344(2) 0.70972(7) 0.63832(10) 0.0204(3) Uani 1 1 d . .
C9 C 0.5026(2) 0.76615(7) 0.66366(11) 0.0240(3) Uani 1 1 d . .
C10 C 0.6983(2) 0.77423(8) 0.71557(12) 0.0269(4) Uani 1 1 d . .
C11 C 0.8294(2) 0.72708(8) 0.74349(11) 0.0264(4) Uani 1 1 d . .
C12 C 0.7679(2) 0.67161(7) 0.72066(11) 0.0232(3) Uani 1 1 d . .
C13 C 0.5684(2) 0.66272(7) 0.66707(11) 0.0214(3) Uani 1 1 d . .
C14 C -0.1604(2) 0.77617(7) 0.49880(11) 0.0241(3) Uani 1 1 d . .
C15 C -0.3178(2) 0.74090(8) 0.44970(11) 0.0243(3) Uani 1 1 d . .
H15 H -0.2971 0.7004 0.4437 0.029 Uiso 1 1 calc R U
C16 C -0.5051(2) 0.76583(8) 0.40977(12) 0.0289(4) Uani 1 1 d . .
H16 H -0.6140 0.7421 0.3770 0.035 Uiso 1 1 calc R U
C17 C -0.5347(2) 0.82473(8) 0.41717(13) 0.0337(4) Uani 1 1 d . .
H17 H -0.6634 0.8413 0.3892 0.040 Uiso 1 1 calc R U
C18 C -0.3779(3) 0.85974(9) 0.46520(16) 0.0416(5) Uani 1 1 d . .
H18 H -0.3983 0.9003 0.4699 0.050 Uiso 1 1 calc R U
C19 C -0.1901(3) 0.83514(8) 0.50660(14) 0.0360(4) Uani 1 1 d . .
H19 H -0.0823 0.8589 0.5402 0.043 Uiso 1 1 calc R U
C20 C 0.7618(2) 0.57634(8) 0.52638(12) 0.0303(4) Uani 1 1 d . .
H20A H 0.8100 0.5535 0.4783 0.045 Uiso 1 1 calc R U
H20B H 0.8742 0.5997 0.5631 0.045 Uiso 1 1 calc R U
H20C H 0.6513 0.6020 0.4944 0.045 Uiso 1 1 calc R U
C21 C 0.7599(3) 0.37940(9) 0.67704(15) 0.0432(5) Uani 1 1 d . .
H21A H 0.6464 0.3527 0.6763 0.065 Uiso 1 1 calc R U
H21B H 0.8589 0.3762 0.7385 0.065 Uiso 1 1 calc R U
H21C H 0.8258 0.3695 0.6248 0.065 Uiso 1 1 calc R U
C22 C 0.2986(2) 0.53552(9) 0.75203(13) 0.0341(4) Uani 1 1 d . .
H22A H 0.1671 0.5385 0.7061 0.051 Uiso 1 1 calc R U
H22B H 0.3359 0.5735 0.7818 0.051 Uiso 1 1 calc R U
H22C H 0.2885 0.5071 0.8016 0.051 Uiso 1 1 calc R U
C23 C 0.8418(3) 0.46672(9) 0.94864(13) 0.0352(4) Uani 1 1 d . .
H23 H 0.7330 0.4438 0.9137 0.042 Uiso 1 1 calc R U
C24 C 0.9215(3) 0.51098(9) 0.90367(13) 0.0354(4) Uani 1 1 d . .
H24 H 0.8680 0.5186 0.8376 0.043 Uiso 1 1 calc R U
C25 C 1.0789(3) 0.54417(9) 0.95485(13) 0.0360(4) Uani 1 1 d . .
H25 H 1.1336 0.5747 0.9239 0.043 Uiso 1 1 calc R U

loop_
_atom_site_aniso_label
_atom_site_aniso_U_11
_atom_site_aniso_U_22
_atom_site_aniso_U_33
_atom_site_aniso_U_23
_atom_site_aniso_U_13
_atom_site_aniso_U_12
F1 0.0248(4) 0.0222(6) 0.0446(6) -0.0024(4) 0.0012(4) 0.0007(4)
F2 0.0290(5) 0.0282(6) 0.0509(6) -0.0078(5) -0.0009(4) -0.0081(4)
F3 0.0170(4) 0.0397(7) 0.0443(6) -0.0056(5) -0.0062(4) -0.0073(4)
F4 0.0153(4) 0.0319(6) 0.0386(5) -0.0004(4) -0.0031(4) 0.0028(4)
N1 0.0111(5) 0.0256(8) 0.0305(7) -0.0017(5) -0.0004(5) 0.0005(5)
N2 0.0112(5) 0.0273(8) 0.0340(7) -0.0012(6) -0.0004(5) 0.0014(5)
N3 0.0145(5) 0.0265(8) 0.0314(7) 0.0007(6) 0.0027(5) 0.0016(5)
N4 0.0176(6) 0.0245(8) 0.0308(7) 0.0022(6) 0.0028(5) 0.0010(5)
C1 0.0128(6) 0.0226(9) 0.0280(8) -0.0021(6) -0.0009(5) 0.0007(6)
C2 0.0127(6) 0.0291(10) 0.0274(8) -0.0009(6) 0.0000(5) -0.0004(6)
C3 0.0154(6) 0.0311(10) 0.0318(8) -0.0049(7) 0.0017(6) 0.0031(6)
C4 0.0226(7) 0.0255(10) 0.0305(8) -0.0030(7) -0.0032(6) 0.0036(6)
C5 0.0239(7) 0.0269(10) 0.0272(8) 0.0013(6) 0.0007(6) -0.0037(6)
C6 0.0161(6) 0.0284(9) 0.0269(8) -0.0036(6) 0.0006(6) -0.0030(6)
C7 0.0141(6) 0.0246(9) 0.0273(8) -0.0005(6) 0.0031(6) 0.0003(6)
C8 0.0147(6) 0.0241(9) 0.0228(7) -0.0002(6) 0.0050(5) 0.0000(6)
C9 0.0194(7) 0.0264(9) 0.0261(8) -0.0002(6) 0.0046(6) 0.0007(6)
C10 0.0236(7) 0.0265(10) 0.0301(8) -0.0052(7) 0.0052(6) -0.0084(6)
C11 0.0136(6) 0.0369(10) 0.0266(8) -0.0028(7) 0.0001(6) -0.0048(6)
C12 0.0137(6) 0.0288(9) 0.0262(8) 0.0007(6) 0.0026(6) 0.0001(6)
C13 0.0154(6) 0.0252(9) 0.0235(7) -0.0018(6) 0.0044(5) -0.0012(6)
C14 0.0171(7) 0.0267(10) 0.0278(8) 0.0042(6) 0.0040(6) 0.0024(6)
C15 0.0203(7) 0.0236(9) 0.0282(8) 0.0029(6) 0.0037(6) 0.0028(6)
C16 0.0188(7) 0.0322(10) 0.0338(9) 0.0049(7) 0.0021(6) 0.0023(6)
C17 0.0217(7) 0.0344(11) 0.0433(10) 0.0098(8) 0.0037(7) 0.0093(7)
C18 0.0331(9) 0.0237(11) 0.0647(13) 0.0039(9) 0.0044(9) 0.0074(8)
C19 0.0253(8) 0.0270(11) 0.0520(11) 0.0017(8) 0.0007(7) -0.0005(7)
C20 0.0200(7) 0.0358(11) 0.0350(9) 0.0017(7) 0.0061(6) -0.0016(7)
C21 0.0437(10) 0.0337(12) 0.0491(12) 0.0017(9) 0.0041(9) 0.0109(9)
C22 0.0277(8) 0.0372(11) 0.0401(10) -0.0033(8) 0.0136(7) -0.0022(7)
C23 0.0286(8) 0.0417(12) 0.0344(9) -0.0039(8) 0.0049(7) -0.0056(7)
C24 0.0346(9) 0.0418(12) 0.0287(8) 0.0025(8) 0.0048(7) 0.0002(8)
C25 0.0383(9) 0.0378(11) 0.0343(9) 0.0034(8) 0.0131(7) -0.0052(8)

loop_
_atom_type_symbol
_atom_type_description
_atom_type_scat_dispersion_real
_atom_type_scat_dispersion_imag
_atom_type_scat_source
C C 0.0181 0.0091 'International Tables Vol C Tables 4.2.6.8 and 6.1.1.4'
H H 0.0000 0.0000 'International Tables Vol C Tables 4.2.6.8 and 6.1.1.4'
N N 0.0311 0.0180 'International Tables Vol C Tables 4.2.6.8 and 6.1.1.4'
F F 0.0727 0.0534 'International Tables Vol C Tables 4.2.6.8 and 6.1.1.4'

loop_
_geom_angle_atom_site_label_1
_geom_angle_atom_site_label_2
_geom_angle_atom_site_label_3
_geom_angle
_geom_angle_site_symmetry_1
_geom_angle_site_symmetry_3
N2 N1 C13 110.95(13) . .
N2 N1 C1 119.94(12) . .
C13 N1 C1 129.11(12) . .
C7 N2 N1 106.94(12) . .
N4 N3 C7 114.22(13) . .
N3 N4 C14 114.15(13) . .
C6 C1 C2 122.26(15) . .
C6 C1 N1 118.81(13) . .
C2 C1 N1 118.92(14) . .
C3 C2 C1 117.55(15) . .
C3 C2 C20 120.67(14) . .
C1 C2 C20 121.77(15) . .
C2 C3 C4 122.25(15) . .
C2 C3 H3 118.9 . .
C4 C3 H3 118.9 . .
C3 C4 C5 118.23(16) . .
C3 C4 C21 121.02(16) . .
C5 C4 C21 120.75(17) . .
C6 C5 C4 122.03(16) . .
C6 C5 H5 119.0 . .
C4 C5 H5 119.0 . .
C5 C6 C1 117.63(14) . .
C5 C6 C22 120.53(16) . .
C1 C6 C22 121.84(15) . .
N2 C7 N3 115.30(13) . .
N2 C7 C8 111.58(13) . .
N3 C7 C8 133.11(15) . .
C9 C8 C13 119.05(13) . .
C9 C8 C7 138.32(14) . .
C13 C8 C7 102.63(13) . .
F1 C9 C10 117.40(15) . .
F1 C9 C8 123.53(13) . .
C10 C9 C8 119.07(15) . .
F2 C10 C9 120.24(16) . .
F2 C10 C11 118.62(13) . .
C9 C10 C11 121.13(15) . .
F3 C11 C12 120.23(15) . .
F3 C11 C10 118.38(15) . .
C12 C11 C10 121.39(14) . .
F4 C12 C11 120.12(13) . .
F4 C12 C13 121.81(15) . .
C11 C12 C13 118.08(15) . .
N1 C13 C12 130.83(15) . .
N1 C13 C8 107.90(12) . .
C12 C13 C8 121.27(15) . .
C19 C14 C15 120.40(14) . .
C19 C14 N4 115.33(14) . .
C15 C14 N4 124.26(15) . .
C16 C15 C14 119.03(16) . .
C16 C15 H15 120.5 . .
C14 C15 H15 120.5 . .
C17 C16 C15 120.62(16) . .
C17 C16 H16 119.7 . .
C15 C16 H16 119.7 . .
C16 C17 C18 120.28(15) . .
C16 C17 H17 119.9 . .
C18 C17 H17 119.9 . .
C17 C18 C19 119.64(18) . .
C17 C18 H18 120.2 . .
C19 C18 H18 120.2 . .
C14 C19 C18 120.03(17) . .
C14 C19 H19 120.0 . .
C18 C19 H19 120.0 . .
C2 C20 H20A 109.5 . .
C2 C20 H20B 109.5 . .
H20A C20 H20B 109.5 . .
C2 C20 H20C 109.5 . .
H20A C20 H20C 109.5 . .
H20B C20 H20C 109.5 . .
C4 C21 H21A 109.5 . .
C4 C21 H21B 109.5 . .
H21A C21 H21B 109.5 . .
C4 C21 H21C 109.5 . .
H21A C21 H21C 109.5 . .
H21B C21 H21C 109.5 . .
C6 C22 H22A 109.5 . .
C6 C22 H22B 109.5 . .
H22A C22 H22B 109.5 . .
C6 C22 H22C 109.5 . .
H22A C22 H22C 109.5 . .
H22B C22 H22C 109.5 . .
C24 C23 C25 119.75(17) . 3_767
C24 C23 H23 120.1 . .
C25 C23 H23 120.1 3_767 .
C25 C24 C23 119.78(17) . .
C25 C24 H24 120.1 . .
C23 C24 H24 120.1 . .
C24 C25 C23 120.46(18) . 3_767
C24 C25 H25 119.8 . .
C23 C25 H25 119.8 3_767 .

loop_
_geom_bond_atom_site_label_1
_geom_bond_atom_site_label_2
_geom_bond_distance
_geom_bond_site_symmetry_2
F1 C9 1.3347(18) .
F2 C10 1.3378(19) .
F3 C11 1.3424(16) .
F4 C12 1.3417(18) .
N1 N2 1.3570(16) .
N1 C13 1.364(2) .
N1 C1 1.435(2) .
N2 C7 1.317(2) .
N3 N4 1.246(2) .
N3 C7 1.4052(18) .
N4 C14 1.4313(18) .
C1 C6 1.395(2) .
C1 C2 1.398(2) .
C2 C3 1.386(2) .
C2 C20 1.502(2) .
C3 C4 1.387(2) .
C3 H3 0.9500 .
C4 C5 1.391(2) .
C4 C21 1.504(3) .
C5 C6 1.389(2) .
C5 H5 0.9500 .
C6 C22 1.504(2) .
C7 C8 1.4440(19) .
C8 C9 1.399(2) .
C8 C13 1.411(2) .
C9 C10 1.373(2) .
C10 C11 1.401(2) .
C11 C12 1.360(2) .
C12 C13 1.4047(19) .
C14 C19 1.381(3) .
C14 C15 1.394(2) .
C15 C16 1.388(2) .
C15 H15 0.9500 .
C16 C17 1.379(3) .
C16 H16 0.9500 .
C17 C18 1.383(3) .
C17 H17 0.9500 .
C18 C19 1.392(2) .
C18 H18 0.9500 .
C19 H19 0.9500 .
C20 H20A 0.9800 .
C20 H20B 0.9800 .
C20 H20C 0.9800 .
C21 H21A 0.9800 .
C21 H21B 0.9800 .
C21 H21C 0.9800 .
C22 H22A 0.9800 .
C22 H22B 0.9800 .
C22 H22C 0.9800 .
C23 C24 1.378(3) .
C23 C25 1.388(3) 3_767
C23 H23 0.9500 .
C24 C25 1.377(3) .
C24 H24 0.9500 .
C25 C23 1.388(3) 3_767
C25 H25 0.9500 .
